data_4031921
loop_
_publ_author_name
'Durel, Vianney'
'Lalli, Claudia'
'Roisnel, Thierry'
'Weghe, Pierre van de'

_publ_section_title
;
 Synergistic Effect of the TiCl4/p-TsOH Promoter System on the Aza-Prins
 Cyclization.
;
_journal_issue 3
_journal_name_full 'The Journal of organic chemistry'
_journal_page_first 849
_journal_page_last 859
_journal_paper_doi 10.1021/acs.joc.5b02342
_journal_volume 81
_journal_year 2016
_chemical_compound_source 'synthesis as described'
_chemical_formula_moiety 'C11 H13 Br Cl N'
_chemical_formula_sum 'C11 H13 Br Cl N'
_chemical_formula_weight 274.58
_chemical_name_systematic
;
 ?
;
_space_group_IT_number 60
_symmetry_cell_setting orthorhombic
_symmetry_Int_Tables_number 60
_symmetry_space_group_name_Hall '-P 2n 2c'
_symmetry_space_group_name_H-M 'P c a n'
_atom_sites_solution_hydrogens geom
_atom_sites_solution_primary direct
_atom_sites_solution_secondary difmap
_audit_conform_dict_location ftp://ftp.iucr.org/pub/cif_core.dic
_audit_conform_dict_name cif_core.dic
_audit_conform_dict_version 2.3
_audit_creation_date 2014-11-04T12:08:26-00:00
_audit_creation_method 'WinGX routine CIF_UPDATE'
_cell_angle_alpha 90
_cell_angle_beta 90
_cell_angle_gamma 90
_cell_formula_units_Z 8
_cell_length_a 5.4944(6)
_cell_length_b 17.8095(14)
_cell_length_c 23.213(3)
_cell_measurement_reflns_used 1393
_cell_measurement_temperature 150(2)
_cell_measurement_theta_max 23.83
_cell_measurement_theta_min 3.51
_cell_measurement_wavelength 0.71073
_cell_volume 2271.5(4)
_computing_cell_refinement 'Bruker APEX2 (Bruker, 2006)'
_computing_data_collection 'Bruker APEX2 (Bruker, 2006)'
_computing_data_reduction 'Bruker APEX2 (Bruker, 2006)'
_computing_molecular_graphics 'Ortep-3 for Windows (Farrugia, 1997)'
_computing_publication_material
;
          WinGX publication routines (Farrugia, 2012),
          CRYSCALc (T. Roisnel, local program, 2014)
;
_computing_structure_refinement 'SHELXL-97 (Sheldrick, 1997)'
_computing_structure_solution 'SIR97 (Altomare et al., 1999)'
_diffrn_ambient_temperature 150(2)
_diffrn_detector 'CCD plate'
_diffrn_measured_fraction_theta_full 0.997
_diffrn_measured_fraction_theta_max 0.997
_diffrn_measurement_device_type 'APEXII, Bruker-AXS'
_diffrn_measurement_method 'CCD rotation images, thin slices'
_diffrn_radiation_monochromator graphite
_diffrn_radiation_probe x-ray
_diffrn_radiation_type MoK\a
_diffrn_radiation_wavelength 0.71073
_diffrn_reflns_av_R_equivalents 0.0783
_diffrn_reflns_av_unetI/netI 0.0736
_diffrn_reflns_limit_h_max 6
_diffrn_reflns_limit_h_min -7
_diffrn_reflns_limit_k_max 14
_diffrn_reflns_limit_k_min -22
_diffrn_reflns_limit_l_max 30
_diffrn_reflns_limit_l_min -28
_diffrn_reflns_number 10758
_diffrn_reflns_theta_full 27.47
_diffrn_reflns_theta_max 27.47
_diffrn_reflns_theta_min 3.51
_exptl_absorpt_coefficient_mu 3.815
_exptl_absorpt_correction_T_max 0.766
_exptl_absorpt_correction_T_min 0.523
_exptl_absorpt_correction_type multi-scan
_exptl_absorpt_process_details
;
  [Sheldrick, G.M. (2002). SADABS Bruker AXS Inc., Madison, Wisconsin, USA]
;
_exptl_crystal_colour colourless
_exptl_crystal_density_diffrn 1.606
_exptl_crystal_density_method 'not measured'
_exptl_crystal_description block
_exptl_crystal_F_000 1104
_exptl_crystal_size_max 0.37
_exptl_crystal_size_mid 0.16
_exptl_crystal_size_min 0.07
_refine_diff_density_max 0.482
_refine_diff_density_min -0.573
_refine_diff_density_rms 0.099
_refine_ls_extinction_method none
_refine_ls_goodness_of_fit_ref 0.975
_refine_ls_hydrogen_treatment mixed
_refine_ls_matrix_type full
_refine_ls_number_parameters 130
_refine_ls_number_reflns 2592
_refine_ls_number_restraints 1
_refine_ls_restrained_S_all 0.975
_refine_ls_R_factor_all 0.0896
_refine_ls_R_factor_gt 0.0446
_refine_ls_shift/su_max 0.002
_refine_ls_shift/su_mean 0
_refine_ls_structure_factor_coef Fsqd
_refine_ls_weighting_details 'calc w=1/[\s^2^(Fo^2^)+(0.0413P)^2^+0.0000P] where P=(Fo^2^+2Fc^2^)/3'
_refine_ls_weighting_scheme calc
_refine_ls_wR_factor_gt 0.0892
_refine_ls_wR_factor_ref 0.1052
_reflns_number_gt 1623
_reflns_number_total 2592
_reflns_threshold_expression >2sigma(I)
_cod_data_source_file jo5b02342_si_002.cif
_cod_data_source_block VD338
_cod_database_code 4031921

loop_
_symmetry_equiv_pos_as_xyz
'x, y, z'
'-x+1/2, -y+1/2, z+1/2'
'x, -y, -z+1/2'
'-x+1/2, y+1/2, -z'
'-x, -y, -z'
'x-1/2, y-1/2, -z-1/2'
'-x, y, z-1/2'
'x-1/2, -y-1/2, z'

loop_
_atom_site_label
_atom_site_type_symbol
_atom_site_fract_x
_atom_site_fract_y
_atom_site_fract_z
_atom_site_U_iso_or_equiv
_atom_site_adp_type
_atom_site_occupancy
_atom_site_symmetry_multiplicity
_atom_site_calc_flag
_atom_site_refinement_flags
Br1 Br 0.86992(8) 0.15619(2) 0.071755(17) 0.03921(16) Uani 1 1 d .
Cl1 Cl 0.31794(18) 0.00251(5) 0.43252(4) 0.0327(2) Uani 1 1 d .
C1 C 0.8555(7) 0.14579(18) 0.15306(16) 0.0259(8) Uani 1 1 d .
C2 C 0.6634(7) 0.17754(19) 0.18298(17) 0.0285(9) Uani 1 1 d .
H2 H 0.5389 0.2038 0.163 0.034 Uiso 1 1 calc R
C3 C 0.6544(7) 0.17074(18) 0.24239(16) 0.0269(9) Uani 1 1 d .
H3 H 0.5231 0.1928 0.263 0.032 Uiso 1 1 calc R
C4 C 0.8350(6) 0.13207(18) 0.27238(15) 0.0226(8) Uani 1 1 d .
C5 C 1.0249(7) 0.10161(19) 0.24090(16) 0.0277(9) Uani 1 1 d .
H5 H 1.1507 0.0755 0.2606 0.033 Uiso 1 1 calc R
C6 C 1.0363(7) 0.1083(2) 0.18149(16) 0.0302(9) Uani 1 1 d .
H6 H 1.1683 0.0869 0.1607 0.036 Uiso 1 1 calc R
C7 C 0.8183(6) 0.11986(19) 0.33653(15) 0.0231(8) Uani 1 1 d .
H7 H 0.972 0.0953 0.3498 0.028 Uiso 1 1 calc R
N8 N 0.7907(6) 0.19172(15) 0.36762(13) 0.0239(7) Uani 1 1 d D
H8 H 0.891(6) 0.2262(17) 0.3575(17) 0.05 Uiso 1 1 d D
C9 C 0.7927(7) 0.17886(19) 0.43016(15) 0.0269(8) Uani 1 1 d .
H9A H 0.7848 0.2276 0.4506 0.032 Uiso 1 1 calc R
H9B H 0.9461 0.1536 0.4413 0.032 Uiso 1 1 calc R
C10 C 0.5770(7) 0.13044(19) 0.44765(15) 0.0259(9) Uani 1 1 d .
H10A H 0.5811 0.1214 0.4897 0.031 Uiso 1 1 calc R
H10B H 0.4233 0.1568 0.4383 0.031 Uiso 1 1 calc R
C11 C 0.5870(6) 0.05635(18) 0.41596(14) 0.0223(8) Uani 1 1 d .
H11 H 0.7335 0.0278 0.4291 0.027 Uiso 1 1 calc R
C12 C 0.6041(7) 0.06845(18) 0.35174(15) 0.0251(8) Uani 1 1 d .
H12A H 0.4508 0.0912 0.3376 0.03 Uiso 1 1 calc R
H12B H 0.6251 0.0194 0.3323 0.03 Uiso 1 1 calc R

loop_
_atom_site_aniso_label
_atom_site_aniso_U_11
_atom_site_aniso_U_22
_atom_site_aniso_U_33
_atom_site_aniso_U_23
_atom_site_aniso_U_13
_atom_site_aniso_U_12
Br1 0.0449(3) 0.0497(3) 0.0230(2) 0.00179(18) -0.0011(2) 0.0023(2)
Cl1 0.0310(6) 0.0351(5) 0.0319(6) 0.0085(4) -0.0050(4) -0.0120(4)
C1 0.031(2) 0.0256(18) 0.0211(19) -0.0035(15) -0.0029(17) -0.0005(18)
C2 0.026(2) 0.0298(19) 0.029(2) 0.0081(16) -0.0063(17) 0.0009(17)
C3 0.022(2) 0.0287(19) 0.030(2) 0.0023(15) 0.0015(17) 0.0046(16)
C4 0.020(2) 0.0222(17) 0.026(2) 0.0020(14) -0.0014(15) -0.0034(16)
C5 0.021(2) 0.035(2) 0.027(2) -0.0028(16) -0.0025(16) 0.0073(18)
C6 0.022(2) 0.039(2) 0.030(2) -0.0094(17) 0.0033(17) 0.0064(18)
C7 0.017(2) 0.0273(18) 0.025(2) 0.0014(15) -0.0001(15) 0.0033(16)
N8 0.0276(19) 0.0235(16) 0.0205(17) -0.0004(13) 0.0031(14) -0.0029(14)
C9 0.028(2) 0.0298(18) 0.023(2) -0.0021(16) 0.0025(17) -0.0030(17)
C10 0.027(2) 0.0271(18) 0.023(2) 0.0005(15) 0.0008(16) 0.0015(17)
C11 0.019(2) 0.0245(17) 0.023(2) 0.0039(14) -0.0015(15) -0.0010(16)
C12 0.026(2) 0.0234(18) 0.026(2) -0.0015(15) -0.0018(17) -0.0021(17)

loop_
_atom_type_symbol
_atom_type_description
_atom_type_scat_dispersion_real
_atom_type_scat_dispersion_imag
_atom_type_scat_source
C C 0.0033 0.0016 'International Tables Vol C Tables 4.2.6.8 and 6.1.1.4'
H H 0 0 'International Tables Vol C Tables 4.2.6.8 and 6.1.1.4'
N N 0.0061 0.0033 'International Tables Vol C Tables 4.2.6.8 and 6.1.1.4'
Cl Cl 0.1484 0.1585 'International Tables Vol C Tables 4.2.6.8 and 6.1.1.4'
Br Br -0.2901 2.4595 'International Tables Vol C Tables 4.2.6.8 and 6.1.1.4'

loop_
_geom_angle_atom_site_label_1
_geom_angle_atom_site_label_2
_geom_angle_atom_site_label_3
_geom_angle
C6 C1 C2 120.8(4)
C6 C1 Br1 119.8(3)
C2 C1 Br1 119.4(3)
C1 C2 C3 119.4(3)
C1 C2 H2 120.3
C3 C2 H2 120.3
C2 C3 C4 121.0(4)
C2 C3 H3 119.5
C4 C3 H3 119.5
C5 C4 C3 117.8(3)
C5 C4 C7 120.7(3)
C3 C4 C7 121.4(3)
C4 C5 C6 121.7(4)
C4 C5 H5 119.1
C6 C5 H5 119.1
C1 C6 C5 119.3(4)
C1 C6 H6 120.4
C5 C6 H6 120.4
N8 C7 C4 111.3(3)
N8 C7 C12 109.1(3)
C4 C7 C12 111.1(3)
N8 C7 H7 108.4
C4 C7 H7 108.4
C12 C7 H7 108.4
C9 N8 C7 110.3(3)
C9 N8 H8 112(3)
C7 N8 H8 115(3)
N8 C9 C10 110.3(3)
N8 C9 H9A 109.6
C10 C9 H9A 109.6
N8 C9 H9B 109.6
C10 C9 H9B 109.6
H9A C9 H9B 108.1
C11 C10 C9 109.7(3)
C11 C10 H10A 109.7
C9 C10 H10A 109.7
C11 C10 H10B 109.7
C9 C10 H10B 109.7
H10A C10 H10B 108.2
C12 C11 C10 111.0(3)
C12 C11 Cl1 109.7(2)
C10 C11 Cl1 109.3(2)
C12 C11 H11 108.9
C10 C11 H11 108.9
Cl1 C11 H11 108.9
C11 C12 C7 111.1(3)
C11 C12 H12A 109.4
C7 C12 H12A 109.4
C11 C12 H12B 109.4
C7 C12 H12B 109.4
H12A C12 H12B 108

loop_
_geom_bond_atom_site_label_1
_geom_bond_atom_site_label_2
_geom_bond_distance
Br1 C1 1.898(4)
Cl1 C11 1.804(4)
C1 C6 1.367(5)
C1 C2 1.384(5)
C2 C3 1.385(5)
C2 H2 0.95
C3 C4 1.394(5)
C3 H3 0.95
C4 C5 1.384(5)
C4 C7 1.508(5)
C5 C6 1.386(5)
C5 H5 0.95
C6 H6 0.95
C7 N8 1.477(4)
C7 C12 1.532(5)
C7 H7 1
N8 C9 1.470(4)
N8 H8 0.857(18)
C9 C10 1.521(5)
C9 H9A 0.99
C9 H9B 0.99
C10 C11 1.512(5)
C10 H10A 0.99
C10 H10B 0.99
C11 C12 1.509(4)
C11 H11 1
C12 H12A 0.99
C12 H12B 0.99

loop_
_geom_torsion_atom_site_label_1
_geom_torsion_atom_site_label_2
_geom_torsion_atom_site_label_3
_geom_torsion_atom_site_label_4
_geom_torsion
C6 C1 C2 C3 -0.3(5)
Br1 C1 C2 C3 -179.2(3)
C1 C2 C3 C4 -0.4(5)
C2 C3 C4 C5 0.8(5)
C2 C3 C4 C7 -175.8(3)
C3 C4 C5 C6 -0.6(5)
C7 C4 C5 C6 176.1(3)
C2 C1 C6 C5 0.5(5)
Br1 C1 C6 C5 179.4(3)
C4 C5 C6 C1 0.0(5)
C5 C4 C7 N8 127.6(3)
C3 C4 C7 N8 -55.8(4)
C5 C4 C7 C12 -110.6(4)
C3 C4 C7 C12 66.0(4)
C4 C7 N8 C9 -175.9(3)
C12 C7 N8 C9 61.1(4)
C7 N8 C9 C10 -62.9(4)
N8 C9 C10 C11 58.5(4)
C9 C10 C11 C12 -54.3(4)
C9 C10 C11 Cl1 -175.4(2)
C10 C11 C12 C7 54.1(4)
Cl1 C11 C12 C7 175.0(2)
N8 C7 C12 C11 -56.8(4)
C4 C7 C12 C11 -179.9(3)
